data_4343644
loop_
_publ_author_name
'Burns, J.H.'
'Baldwin, W.H.'
'Stokely, J.R.'

_publ_section_title
;
 Studies with heptavalent neptunium. Identification and crystal structure
 analysis of Li Co (N H3)6 Np2 O8 (O H)2 (H2 O)2
;
_journal_name_full 'Inorganic Chemistry'
_journal_page_first 466
_journal_page_last 469
_journal_volume 12
_journal_year 1973
_chemical_formula_sum 'Co H24 Li N6 Np2 O12'
_chemical_name_systematic 'Li Co (N H3)6 (Np2 O8) (O H)2 (H2 O)2'
_space_group_IT_number 15
_symmetry_space_group_name_Hall '-C 2yc'
_symmetry_space_group_name_H-M 'C 1 2/c 1'
_cell_angle_alpha 90
_cell_angle_beta 116.633
_cell_angle_gamma 90
_cell_formula_units_Z 4
_cell_length_a 10.739
_cell_length_b 10.45
_cell_length_c 15.013
_cell_volume 1506.034
_citation_journal_id_ASTM INOCAJ
_cod_data_source_file Burns_INOCAJ_1973_628.cif
_cod_data_source_block H24Co1Li1N6Np2O12
_cod_original_formula_sum 'H24 Co1 Li1 N6 Np2 O12'
_cod_database_code 4343644

loop_
_symmetry_equiv_pos_as_xyz
x,y,z
-x,y,-z+1/2
-x,-y,-z
x,-y,z-1/2
x+1/2,y+1/2,z
-x+1/2,y+1/2,-z+1/2
-x+1/2,-y+1/2,-z
x+1/2,-y+1/2,z-1/2

loop_
_atom_site_label
_atom_site_type_symbol
_atom_site_fract_x
_atom_site_fract_y
_atom_site_fract_z
_atom_site_occupancy
_atom_site_U_iso_or_equiv
Co1 Co+3 0 0.5 0 1 0.0
O1 O-2 0.3403 0.2178 0.2152 1 0.0
O3 O-2 0.137 0.2619 0.2854 1 0.0
O6 O-2 0.2373 0.0002 0.101 1 0.0
Np1 Np+7 0 0 0 1 0.0
Li1 Li+1 0 0.8549 0.25 1 0.0
N1 N-3 0.1449 0.3722 0.0178 1 0.0
N2 N-3 0.3638 0.1375 0.479 1 0.0
Np2 Np+7 0 0.13251 0.25 1 0.0
O2 O-2 0.1363 0.0038 0.2852 1 0.0
O5 O-2 0.0222 0.1291 0.4134 1 0.0
N3 N-3 0.0537 0.493 0.1436 1 0.0
O4 O-2 0.4787 0.3696 0.0754 1 0.0
